data_7718796
loop_
_publ_author_name
'Korobeynikov, Nikita A.'
'Usoltsev, Andrey N.'
'Sokolov, Maxim N.'
'Novikov, Alexander S.'
'Adonin, Sergey A.'

_publ_section_title
;
 Antimony <i>vs.</i> bismuth: structural differences in
 Cat{[MCl<sub>5</sub>](I<sub>2</sub>)} halogen bond-linked supramolecular
 complexes.
;
_journal_issue 26
_journal_name_full 'Dalton transactions (Cambridge, England : 2003)'
_journal_page_first 10294
_journal_page_last 10303
_journal_paper_doi 10.1039/d5dt00697j
_journal_volume 54
_journal_year 2025
_chemical_formula_moiety 'I2, Cl5 Sb, C13 H16 N2'
_chemical_formula_sum 'C13 H16 Cl5 I2 N2 Sb'
_chemical_formula_weight 753.08
_space_group_crystal_system orthorhombic
_space_group_IT_number 62
_space_group_name_Hall '-P 2ac 2n'
_space_group_name_H-M_alt 'P n m a'
_atom_sites_solution_hydrogens geom
_atom_sites_solution_primary dual
_audit_creation_date 2025-05-13
_audit_creation_method
;
Olex2 1.5
(compiled 2025.04.05 svn.rf049d14d for OlexSys, GUI svn.r7224)
;
_audit_update_record
;
2025-05-14 deposited with the CCDC.	2025-05-26 downloaded from the CCDC.
;
_cell_angle_alpha 90
_cell_angle_beta 90
_cell_angle_gamma 90
_cell_formula_units_Z 4
_cell_length_a 15.3188(4)
_cell_length_b 14.2431(3)
_cell_length_c 9.9383(3)
_cell_measurement_reflns_used 9980
_cell_measurement_temperature 220.00
_cell_measurement_theta_max 30.97
_cell_measurement_theta_min 2.44
_cell_volume 2168.41(10)
_computing_data_collection 'Bruker APEX3'
_computing_data_reduction 'Bruker SAINT'
_computing_molecular_graphics 'Olex2 1.5 (Dolomanov et al., 2009)'
_computing_publication_material 'Olex2 1.5 (Dolomanov et al., 2009)'
_computing_structure_refinement 'SHELXL 2017/1 (Sheldrick, 2015)'
_computing_structure_solution 'SHELXT 2014/5 (Sheldrick, 2014)'
_diffrn_ambient_temperature 220.00
_diffrn_detector PIXEL
_diffrn_detector_area_resol_mean 7.41
_diffrn_detector_type 'Bruker PHOTON III area detector'
_diffrn_measured_fraction_theta_full 1.000
_diffrn_measured_fraction_theta_max 1.000
_diffrn_measurement_device 'three-circle diffractometer'
_diffrn_measurement_device_type 'Bruker D8 Venture diffractometer'
_diffrn_measurement_method '\w and \f scans'
_diffrn_radiation_monochromator 'Incoatec HELIOS multilayer mirrors'
_diffrn_radiation_type MoK\a
_diffrn_radiation_wavelength 0.71073
_diffrn_reflns_av_R_equivalents 0.0419
_diffrn_reflns_av_unetI/netI 0.0265
_diffrn_reflns_Laue_measured_fraction_full 1.000
_diffrn_reflns_Laue_measured_fraction_max 1.000
_diffrn_reflns_limit_h_max 22
_diffrn_reflns_limit_h_min -20
_diffrn_reflns_limit_k_max 20
_diffrn_reflns_limit_k_min -20
_diffrn_reflns_limit_l_max 14
_diffrn_reflns_limit_l_min -14
_diffrn_reflns_number 29013
_diffrn_reflns_point_group_measured_fraction_full 1.000
_diffrn_reflns_point_group_measured_fraction_max 1.000
_diffrn_reflns_theta_full 25.242
_diffrn_reflns_theta_max 31.511
_diffrn_reflns_theta_min 2.443
_diffrn_source 'Incoatec IuS3.0 microfocus X-ray tube'
_diffrn_source_current 1.4
_diffrn_source_power 0.07
_diffrn_source_voltage 50.0
_exptl_absorpt_coefficient_mu 4.735
_exptl_absorpt_correction_T_max 0.7462
_exptl_absorpt_correction_T_min 0.5273
_exptl_absorpt_correction_type multi-scan
_exptl_absorpt_process_details
;
SADABS-2016/2 (Bruker,2016/2) was used for absorption correction.
wR2(int) was 0.0766 before and 0.0526 after correction.
The Ratio of minimum to maximum transmission is 0.7066.
The \l/2 correction factor is Not present.
;
_exptl_crystal_colour 'dark brown'
_exptl_crystal_colour_modifier dark
_exptl_crystal_colour_primary brown
_exptl_crystal_density_diffrn 2.307
_exptl_crystal_description plate
_exptl_crystal_F_000 1400
_exptl_crystal_size_max 0.22
_exptl_crystal_size_mid 0.15
_exptl_crystal_size_min 0.06
_refine_diff_density_max 0.657
_refine_diff_density_min -0.739
_refine_diff_density_rms 0.094
_refine_ls_extinction_coef 0.00187(8)
_refine_ls_extinction_expression Fc^*^=kFc[1+0.001xFc^2^\l^3^/sin(2\q)]^-1/4^
_refine_ls_extinction_method 'SHELXL-2017/1 (Sheldrick 2017)'
_refine_ls_goodness_of_fit_ref 1.039
_refine_ls_hydrogen_treatment constr
_refine_ls_matrix_type full
_refine_ls_number_parameters 113
_refine_ls_number_reflns 3744
_refine_ls_number_restraints 0
_refine_ls_restrained_S_all 1.039
_refine_ls_R_factor_all 0.0378
_refine_ls_R_factor_gt 0.0257
_refine_ls_shift/su_max 0.002
_refine_ls_shift/su_mean 0.000
_refine_ls_structure_factor_coef Fsqd
_refine_ls_weighting_details 'w=1/[\s^2^(Fo^2^)+(0.0134P)^2^+1.8679P] where P=(Fo^2^+2Fc^2^)/3'
_refine_ls_weighting_scheme calc
_refine_ls_wR_factor_gt 0.0478
_refine_ls_wR_factor_ref 0.0509
_reflns_Friedel_coverage 0.000
_reflns_number_gt 3053
_reflns_number_total 3744
_reflns_threshold_expression 'I > 2\s(I)'
_cod_data_source_file d5dt00697j2.cif
_cod_data_source_block nk1223
_cod_depositor_comments 'Adding full bibliography for 7718795--7718800.cif.'
_cod_database_code 7718796
_shelx_shelxl_version_number 2017/1
_shelx_space_group_comment
;
The symmetry employed for this shelxl refinement is uniquely defined
by the following loop, which should always be used as a source of
symmetry information in preference to the above space-group names.
They are only intended as comments.
;
_shelx_estimated_absorpt_t_max 0.764
_shelx_estimated_absorpt_t_min 0.422
_olex2_refinement_description
;
1. Fixed Uiso
 At 1.2 times of:
  All C(H) groups, All C(H,H) groups, All N(H) groups
2.a Secondary CH2 refined with riding coordinates:
 C6(H6A,H6B), C7(H7A,H7B)
2.b Aromatic/amide H refined with riding coordinates:
 N1(H1), C1(H1A), C2(H2), C4(H4), C5(H5)
;
_olex2_submission_special_instructions 'No special instructions were received'

loop_
_space_group_symop_operation_xyz
'x, y, z'
'-x+1/2, -y, z+1/2'
'-x, y+1/2, -z'
'x+1/2, -y+1/2, -z+1/2'
'-x, -y, -z'
'x-1/2, y, -z-1/2'
'x, -y-1/2, z'
'-x-1/2, y-1/2, z-1/2'

loop_
_atom_site_label
_atom_site_type_symbol
_atom_site_fract_x
_atom_site_fract_y
_atom_site_fract_z
_atom_site_U_iso_or_equiv
_atom_site_adp_type
_atom_site_occupancy
_atom_site_site_symmetry_order
_atom_site_calc_flag
_atom_site_refinement_flags_posn
_atom_site_refinement_flags_adp
_atom_site_refinement_flags_occupancy
_atom_site_disorder_assembly
_atom_site_disorder_group
I1 I 0.64382(2) 0.34533(2) 0.43116(2) 0.04270(6) Uani 1 1 d . . . . .
Sb1 Sb 0.58004(2) 0.750000 0.39856(2) 0.03016(6) Uani 1 2 d S T P . .
Cl1 Cl 0.59424(5) 0.56664(5) 0.39349(7) 0.04548(15) Uani 1 1 d . . . . .
Cl2 Cl 0.72098(6) 0.750000 0.58025(8) 0.04044(19) Uani 1 2 d S T P . .
Cl3 Cl 0.69558(5) 0.750000 0.23591(8) 0.03187(16) Uani 1 2 d S T P . .
Cl4 Cl 0.47342(6) 0.750000 0.21119(9) 0.0422(2) Uani 1 2 d S T P . .
N1 N 0.31505(14) 0.58063(15) 0.0599(2) 0.0444(5) Uani 1 1 d . . . . .
H1 H 0.283331 0.629988 0.043479 0.053 Uiso 1 1 calc R U . . .
C1 C 0.34318(17) 0.52833(19) -0.0432(3) 0.0438(6) Uani 1 1 d . . . . .
H1A H 0.329309 0.545759 -0.131891 0.053 Uiso 1 1 calc R U . . .
C2 C 0.39178(16) 0.45006(18) -0.0201(3) 0.0393(6) Uani 1 1 d . . . . .
H2 H 0.411188 0.413052 -0.092510 0.047 Uiso 1 1 calc R U . . .
C3 C 0.41253(15) 0.42519(16) 0.1113(3) 0.0340(5) Uani 1 1 d . . . . .
C4 C 0.38295(17) 0.48178(19) 0.2149(3) 0.0439(6) Uani 1 1 d . . . . .
H4 H 0.396440 0.466827 0.304621 0.053 Uiso 1 1 calc R U . . .
C5 C 0.33414(19) 0.5593(2) 0.1863(3) 0.0496(7) Uani 1 1 d . . . . .
H5 H 0.313972 0.597831 0.256509 0.060 Uiso 1 1 calc R U . . .
C6 C 0.46344(17) 0.33785(17) 0.1402(3) 0.0456(6) Uani 1 1 d . . . . .
H6A H 0.482177 0.338378 0.234480 0.055 Uiso 1 1 calc R U . . .
H6B H 0.515870 0.336843 0.083712 0.055 Uiso 1 1 calc R U . . .
C7 C 0.4101(2) 0.250000 0.1137(3) 0.0313(7) Uani 1 2 d S T P . .
H7A H 0.358491 0.250000 0.171914 0.038 Uiso 1 2 calc R U P . .
H7B H 0.390230 0.250000 0.020029 0.038 Uiso 1 2 calc R U P . .

loop_
_atom_site_aniso_label
_atom_site_aniso_U_11
_atom_site_aniso_U_22
_atom_site_aniso_U_33
_atom_site_aniso_U_23
_atom_site_aniso_U_13
_atom_site_aniso_U_12
I1 0.04467(10) 0.05066(11) 0.03275(9) -0.00363(7) -0.00074(7) -0.01084(8)
Sb1 0.03358(11) 0.02861(11) 0.02829(11) 0.000 0.00624(8) 0.000
Cl1 0.0523(4) 0.0361(3) 0.0480(4) 0.0047(3) 0.0031(3) -0.0067(3)
Cl2 0.0558(5) 0.0421(4) 0.0235(4) 0.000 0.0008(3) 0.000
Cl3 0.0323(4) 0.0369(4) 0.0264(4) 0.000 0.0048(3) 0.000
Cl4 0.0348(4) 0.0476(5) 0.0442(5) 0.000 -0.0004(4) 0.000
N1 0.0400(12) 0.0316(11) 0.0616(16) 0.0042(10) -0.0050(11) 0.0012(9)
C1 0.0468(15) 0.0430(14) 0.0414(14) 0.0072(12) -0.0061(12) -0.0124(12)
C2 0.0409(13) 0.0379(13) 0.0392(14) -0.0061(10) 0.0025(11) -0.0057(11)
C3 0.0294(11) 0.0304(11) 0.0421(13) -0.0033(10) -0.0037(10) -0.0062(9)
C4 0.0519(15) 0.0447(14) 0.0351(14) -0.0057(11) -0.0053(12) 0.0002(12)
C5 0.0559(16) 0.0404(14) 0.0525(17) -0.0138(13) 0.0040(13) 0.0034(13)
C6 0.0361(13) 0.0357(13) 0.0649(18) -0.0042(12) -0.0159(13) -0.0018(11)
C7 0.0281(15) 0.0342(16) 0.0317(16) 0.000 -0.0015(13) 0.000

loop_
_atom_type_symbol
_atom_type_description
_atom_type_scat_dispersion_real
_atom_type_scat_dispersion_imag
_atom_type_scat_source
C C 0.0033 0.0016 'International Tables Vol C Tables 4.2.6.8 and 6.1.1.4'
H H 0.0000 0.0000 'International Tables Vol C Tables 4.2.6.8 and 6.1.1.4'
Cl Cl 0.1484 0.1585 'International Tables Vol C Tables 4.2.6.8 and 6.1.1.4'
I I -0.4742 1.8119 'International Tables Vol C Tables 4.2.6.8 and 6.1.1.4'
N N 0.0061 0.0033 'International Tables Vol C Tables 4.2.6.8 and 6.1.1.4'
Sb Sb -0.5866 1.5461 'International Tables Vol C Tables 4.2.6.8 and 6.1.1.4'

loop_
_geom_angle_atom_site_label_1
_geom_angle_atom_site_label_2
_geom_angle_atom_site_label_3
_geom_angle
_geom_angle_site_symmetry_1
_geom_angle_site_symmetry_3
_geom_angle_publ_flag
Cl1 Sb1 Cl1 170.23(3) 7_575 . ?
Cl1 Sb1 Cl2 87.058(16) 7_575 . ?
Cl1 Sb1 Cl2 87.058(16) . . ?
Cl3 Sb1 Cl1 85.742(15) . . ?
Cl3 Sb1 Cl1 85.742(16) . 7_575 ?
Cl3 Sb1 Cl2 82.31(3) . . ?
Cl3 Sb1 Cl4 88.85(3) . . ?
Cl4 Sb1 Cl1 92.308(16) . 7_575 ?
Cl4 Sb1 Cl1 92.308(16) . . ?
Cl4 Sb1 Cl2 171.16(3) . . ?
C1 N1 H1 119.1 . . ?
C5 N1 H1 119.1 . . ?
C5 N1 C1 121.8(2) . . ?
N1 C1 H1A 119.9 . . ?
N1 C1 C2 120.2(3) . . ?
C2 C1 H1A 119.9 . . ?
C1 C2 H2 120.3 . . ?
C1 C2 C3 119.5(2) . . ?
C3 C2 H2 120.3 . . ?
C2 C3 C6 120.7(2) . . ?
C4 C3 C2 118.4(2) . . ?
C4 C3 C6 120.8(2) . . ?
C3 C4 H4 120.1 . . ?
C5 C4 C3 119.8(3) . . ?
C5 C4 H4 120.1 . . ?
N1 C5 C4 120.3(3) . . ?
N1 C5 H5 119.9 . . ?
C4 C5 H5 119.9 . . ?
C3 C6 H6A 109.2 . . ?
C3 C6 H6B 109.2 . . ?
C3 C6 C7 111.8(2) . . ?
H6A C6 H6B 107.9 . . ?
C7 C6 H6A 109.2 . . ?
C7 C6 H6B 109.2 . . ?
C6 C7 C6 111.1(3) 7_565 . ?
C6 C7 H7A 109.4 7_565 . ?
C6 C7 H7A 109.4 . . ?
C6 C7 H7B 109.4 7_565 . ?
C6 C7 H7B 109.4 . . ?
H7A C7 H7B 108.0 . . ?

loop_
_geom_bond_atom_site_label_1
_geom_bond_atom_site_label_2
_geom_bond_distance
_geom_bond_site_symmetry_2
_geom_bond_publ_flag
I1 I1 2.7156(4) 7_565 ?
Sb1 Cl1 2.6211(7) . ?
Sb1 Cl1 2.6211(7) 7_575 ?
Sb1 Cl2 2.8146(9) . ?
Sb1 Cl3 2.3970(8) . ?
Sb1 Cl4 2.4770(9) . ?
N1 H1 0.8700 . ?
N1 C1 1.338(4) . ?
N1 C5 1.325(4) . ?
C1 H1A 0.9400 . ?
C1 C2 1.360(4) . ?
C2 H2 0.9400 . ?
C2 C3 1.391(4) . ?
C3 C4 1.383(3) . ?
C3 C6 1.496(3) . ?
C4 H4 0.9400 . ?
C4 C5 1.364(4) . ?
C5 H5 0.9400 . ?
C6 H6A 0.9800 . ?
C6 H6B 0.9800 . ?
C6 C7 1.517(3) . ?
C7 H7A 0.9800 . ?
C7 H7B 0.9800 . ?

loop_
_geom_hbond_atom_site_label_D
_geom_hbond_atom_site_label_H
_geom_hbond_atom_site_label_A
_geom_hbond_distance_DH
_geom_hbond_distance_HA
_geom_hbond_distance_DA
_geom_hbond_angle_DHA
_geom_hbond_site_symmetry_A
_geom_hbond_publ_flag
N1 H1 Cl2 0.87 2.31 3.136(2) 158.1 4_465 yes
N1 H1 Cl3 0.87 3.09 3.645(2) 123.9 4_465 yes
C2 H2 Cl1 0.94 3.01 3.724(3) 134.3 5_665 yes
C2 H2 Cl3 0.94 3.18 3.809(3) 126.2 3_645 yes
C5 H5 Cl3 0.94 2.83 3.533(3) 132.7 4_465 yes
C6 H6B Cl4 0.98 3.19 3.834(3) 125.1 3_645 yes
C7 H7A Cl2 0.98 2.75 3.645(3) 152.5 3_646 yes
C7 H7B Cl3 0.98 2.86 3.834(3) 170.8 3_645 yes

loop_
_geom_torsion_atom_site_label_1
_geom_torsion_atom_site_label_2
_geom_torsion_atom_site_label_3
_geom_torsion_atom_site_label_4
_geom_torsion
_geom_torsion_site_symmetry_1
_geom_torsion_site_symmetry_2
_geom_torsion_site_symmetry_3
_geom_torsion_site_symmetry_4
_geom_torsion_publ_flag
N1 C1 C2 C3 -0.5(4) . . . . ?
C1 N1 C5 C4 -0.7(4) . . . . ?
C1 C2 C3 C4 -0.2(4) . . . . ?
C1 C2 C3 C6 178.0(2) . . . . ?
C2 C3 C4 C5 0.5(4) . . . . ?
C2 C3 C6 C7 -70.5(3) . . . . ?
C3 C4 C5 N1 0.0(4) . . . . ?
C3 C6 C7 C6 178.60(17) . . . 7_565 ?
C4 C3 C6 C7 107.7(3) . . . . ?
C5 N1 C1 C2 1.0(4) . . . . ?
C6 C3 C4 C5 -177.8(2) . . . . ?
